data_1000439
loop_
_publ_author_name
'Moron, M C'
'Bulou, A'
'Pique, C'
'Fourquet, J L'

_publ_section_title
;
Structural phase transitions in Rb Fe F4: I.Powder and single crystal X-
ray diffraction study of the room temperature phase
;
_journal_coden_ASTM JCOMEL
_journal_name_full 'Journal of Physics: Condensed Matter'
_journal_page_first 8269
_journal_page_last 8275
_journal_paper_doi 10.1088/0953-8984/2/42/005
_journal_volume 2
_journal_year 1990
_chemical_formula_structural 'Rb (Fe F4)'
_chemical_formula_sum 'F4 Fe Rb'
_chemical_name_systematic 'Rubidium tetrafluoroferrate(III)'
_space_group_IT_number 57
_symmetry_cell_setting orthorhombic
_symmetry_Int_Tables_number 57
_symmetry_space_group_name_Hall '-P 2b 2a'
_symmetry_space_group_name_H-M 'P m a b'
_cell_angle_alpha 90
_cell_angle_beta 90
_cell_angle_gamma 90
_cell_formula_units_Z 4
_cell_length_a 7.6651(13)
_cell_length_b 7.6316(15)
_cell_length_c 6.2789(6)
_cell_volume 367.3
_refine_ls_R_factor_all 0.065
_cod_database_code 1000439

loop_
_symmetry_equiv_pos_as_xyz
x,y,z
1/2+x,-y,-z
-x,1/2-y,z
1/2-x,1/2+y,-z
-x,-y,-z
1/2-x,y,z
x,1/2+y,-z
1/2+x,1/2-y,z

loop_
_atom_site_label
_atom_site_type_symbol
_atom_site_symmetry_multiplicity
_atom_site_Wyckoff_symbol
_atom_site_fract_x
_atom_site_fract_y
_atom_site_fract_z
_atom_site_occupancy
_atom_site_attached_hydrogens
_atom_site_calc_flag
Fe1 Fe3+ 4 a 0. 0. 0. 1. 0 d
Rb1 Rb1+ 4 d 0.25 0.2824(2) 0.5136(5) 1. 0 d
F1 F1- 4 c 0. 0.25 -0.0711(22) 1. 0 d
F2 F1- 4 d 0.25 -0.0093(10) -0.0630(22) 1. 0 d
F3 F1- 8 e 0.0410(9) 0.0497(9) 0.2889(9) 1. 0 d

loop_
_atom_type_symbol
_atom_type_oxidation_number
Fe3+ 3.000
Rb1+ 1.000
F1- -1.000
